data_2233242
loop_
_publ_author_name
'Zhang, Ling'
'Damu, Guri L. V.'
'Lv, Jing-Song'
'Geng, Rong-Xia'
'Zhou, Cheng-He'

_publ_section_title
;
 1<i>H</i>-1,2,4-Triazol-4-ium (3,4-dichlorophenyl)methanesulfonate
;
_journal_coeditor_code LH5392
_journal_issue 1
_journal_name_full 'Acta Crystallographica Section E'
_journal_page_first o131
_journal_paper_doi 10.1107/S1600536811053062
_journal_volume 68
_journal_year 2012
_chemical_formula_iupac 'C2 H4 N3 +, C7 H5 Cl2 O3 S -'
_chemical_formula_moiety 'C2 H4 N3 +, C7 H5 Cl2 O3 S -'
_chemical_formula_sum 'C9 H9 Cl2 N3 O3 S'
_chemical_formula_weight 310.15
_chemical_name_systematic
;
1<i>H</i>-1,2,4-Triazol-4-ium (3,4-dichlorophenyl)methanesulfonate
;
_space_group_IT_number 2
_symmetry_cell_setting triclinic
_symmetry_space_group_name_Hall '-P 1'
_symmetry_space_group_name_H-M 'P -1'
_atom_sites_solution_hydrogens geom
_atom_sites_solution_primary direct
_atom_sites_solution_secondary difmap
_audit_creation_method SHELXL-97
_cell_angle_alpha 94.330(5)
_cell_angle_beta 98.387(6)
_cell_angle_gamma 92.292(5)
_cell_formula_units_Z 2
_cell_length_a 5.2430(6)
_cell_length_b 8.2970(8)
_cell_length_c 14.5656(15)
_cell_measurement_reflns_used 4951
_cell_measurement_temperature 296(2)
_cell_measurement_theta_max 27.54
_cell_measurement_theta_min 2.84
_cell_volume 624.22(11)
_computing_cell_refinement 'SAINT (Bruker, 2001)'
_computing_data_collection 'SMART (Bruker, 2001)'
_computing_data_reduction 'SAINT (Bruker, 2001)'
_computing_molecular_graphics 'PLATON (Spek, 2009)'
_computing_publication_material 'SHELXTL (Sheldrick, 2008)'
_computing_structure_refinement 'SHELXL97 (Sheldrick, 2008)'
_computing_structure_solution 'SHELXS97 (Sheldrick, 2008)'
_diffrn_ambient_temperature 296(2)
_diffrn_measured_fraction_theta_full 0.996
_diffrn_measured_fraction_theta_max 0.996
_diffrn_measurement_device_type 'Bruker SMART CCD'
_diffrn_measurement_method '\f scans and \w scans with \k offsets'
_diffrn_radiation_monochromator graphite
_diffrn_radiation_source 'fine-focus sealed tube'
_diffrn_radiation_type MoK\a
_diffrn_radiation_wavelength 0.71073
_diffrn_reflns_av_R_equivalents 0.0301
_diffrn_reflns_av_sigmaI/netI 0.0237
_diffrn_reflns_limit_h_max 6
_diffrn_reflns_limit_h_min -6
_diffrn_reflns_limit_k_max 9
_diffrn_reflns_limit_k_min -9
_diffrn_reflns_limit_l_max 17
_diffrn_reflns_limit_l_min -17
_diffrn_reflns_number 8971
_diffrn_reflns_theta_full 25.00
_diffrn_reflns_theta_max 25.00
_diffrn_reflns_theta_min 2.47
_exptl_absorpt_coefficient_mu 0.690
_exptl_absorpt_correction_T_max 0.8464
_exptl_absorpt_correction_T_min 0.8197
_exptl_absorpt_correction_type multi-scan
_exptl_absorpt_process_details '(SADABS; Sheldrick, 1996)'
_exptl_crystal_colour colorless
_exptl_crystal_density_diffrn 1.650
_exptl_crystal_density_method 'not measured'
_exptl_crystal_description block
_exptl_crystal_F_000 316
_exptl_crystal_size_max 0.30
_exptl_crystal_size_mid 0.28
_exptl_crystal_size_min 0.25
_refine_diff_density_max 0.685
_refine_diff_density_min -0.602
_refine_ls_extinction_coef 0.064(7)
_refine_ls_extinction_expression Fc^*^=kFc[1+0.001xFc^2^\l^3^/sin(2\q)]^-1/4^
_refine_ls_extinction_method 'SHELXL97 (Sheldrick, 2008)'
_refine_ls_goodness_of_fit_ref 1.033
_refine_ls_hydrogen_treatment mixed
_refine_ls_matrix_type full
_refine_ls_number_parameters 180
_refine_ls_number_reflns 2196
_refine_ls_number_restraints 0
_refine_ls_restrained_S_all 1.033
_refine_ls_R_factor_all 0.0475
_refine_ls_R_factor_gt 0.0438
_refine_ls_shift/su_max 0.000
_refine_ls_shift/su_mean 0.000
_refine_ls_structure_factor_coef Fsqd
_refine_ls_weighting_details 'calc w=1/[\s^2^(Fo^2^)+(0.0656P)^2^+0.6305P] where P=(Fo^2^+2Fc^2^)/3'
_refine_ls_weighting_scheme calc
_refine_ls_wR_factor_gt 0.1200
_refine_ls_wR_factor_ref 0.1244
_reflns_number_gt 2000
_reflns_number_total 2196
_reflns_threshold_expression I>2\s(I)
_cod_data_source_file lh5392.cif
_cod_data_source_block I
_cod_database_code 2233242
_cod_database_fobs_code 2233242

loop_
_symmetry_equiv_pos_as_xyz
'x, y, z'
'-x, -y, -z'

loop_
_atom_site_type_symbol
_atom_site_label
_atom_site_fract_x
_atom_site_fract_y
_atom_site_fract_z
_atom_site_U_iso_or_equiv
_atom_site_adp_type
_atom_site_calc_flag
_atom_site_refinement_flags
_atom_site_occupancy
_atom_site_symmetry_multiplicity
H H4M -0.257(7) 0.126(5) 0.067(2) 0.059(10) Uiso d . 1 1
C C1 0.5971(5) -0.1996(3) 0.24949(19) 0.0405(6) Uani d . 1 1
H H1A 0.4222 -0.1654 0.2491 0.049 Uiso calc R 1 1
H H1B 0.6118 -0.2993 0.2801 0.049 Uiso calc R 1 1
C C2 0.7822(5) -0.0722(3) 0.30368(18) 0.0393(6) Uani d . 1 1
C C3 0.7467(7) 0.0915(4) 0.2965(2) 0.0522(8) Uani d . 1 1
H H3 0.6021 0.1240 0.2589 0.063 Uiso calc R 1 1
C C4 0.9246(8) 0.2072(4) 0.3449(2) 0.0577(9) Uani d . 1 1
C C5 1.1357(8) 0.1603(4) 0.4029(2) 0.0634(9) Uani d . 1 1
C C6 1.1715(8) -0.0016(5) 0.4095(3) 0.0751(11) Uani d . 1 1
H H6 1.3146 -0.0343 0.4478 0.090 Uiso calc R 1 1
C C7 0.9978(7) -0.1156(4) 0.3600(2) 0.0560(8) Uani d . 1 1
H H7 1.0266 -0.2248 0.3647 0.067 Uiso calc R 1 1
C C8 0.1007(6) 0.1330(3) 0.1058(2) 0.0448(7) Uani d . 1 1
C C10 -0.1080(5) 0.3440(3) 0.0826(2) 0.0404(6) Uani d . 1 1
Cl Cl1 0.8778(3) 0.40861(12) 0.33114(10) 0.1080(5) Uani d . 1 1
Cl Cl2 1.3556(3) 0.30086(16) 0.46816(10) 0.1064(5) Uani d . 1 1
N N1 0.1333(4) 0.3833(3) 0.10869(16) 0.0393(6) Uani d . 1 1
N N2 0.2733(4) 0.2507(3) 0.12354(19) 0.0476(6) Uani d . 1 1
N N3 -0.1339(4) 0.1855(3) 0.08066(18) 0.0423(6) Uani d . 1 1
O O1 0.4994(3) -0.3828(2) 0.09619(13) 0.0383(5) Uani d . 1 1
O O2 0.5688(4) -0.0964(2) 0.08476(13) 0.0417(5) Uani d . 1 1
O O3 0.9286(3) -0.2589(2) 0.13509(14) 0.0446(5) Uani d . 1 1
S S1 0.65640(11) -0.23697(7) 0.13202(4) 0.0291(2) Uani d . 1 1
H H3M 0.132(7) 0.035(5) 0.108(3) 0.070(11) Uiso d . 1 1
H H2M -0.232(8) 0.408(5) 0.070(3) 0.069(11) Uiso d . 1 1
H H1M 0.197(8) 0.480(5) 0.111(3) 0.069(11) Uiso d . 1 1

loop_
_atom_site_aniso_label
_atom_site_aniso_U_11
_atom_site_aniso_U_22
_atom_site_aniso_U_33
_atom_site_aniso_U_12
_atom_site_aniso_U_13
_atom_site_aniso_U_23
C1 0.0418(15) 0.0362(14) 0.0448(15) -0.0018(11) 0.0112(12) 0.0037(11)
C2 0.0474(16) 0.0346(14) 0.0369(13) 0.0005(11) 0.0119(12) 0.0001(11)
C3 0.067(2) 0.0388(16) 0.0495(16) 0.0047(14) 0.0037(14) 0.0031(13)
C4 0.089(3) 0.0335(16) 0.0525(18) -0.0047(16) 0.0240(18) -0.0040(13)
C5 0.069(2) 0.057(2) 0.060(2) -0.0170(17) 0.0137(17) -0.0196(16)
C6 0.069(2) 0.061(2) 0.083(3) 0.0053(18) -0.020(2) -0.0160(19)
C7 0.060(2) 0.0419(17) 0.0606(19) 0.0051(14) -0.0021(15) -0.0072(14)
C8 0.0402(16) 0.0259(14) 0.0685(19) 0.0036(11) 0.0082(13) 0.0052(13)
C10 0.0316(14) 0.0324(14) 0.0553(16) 0.0028(11) 0.0013(12) 0.0011(12)
Cl1 0.1756(14) 0.0328(5) 0.1118(9) -0.0042(6) 0.0125(9) 0.0028(5)
Cl2 0.1059(10) 0.0813(8) 0.1162(10) -0.0352(7) -0.0009(7) -0.0397(7)
N1 0.0373(13) 0.0243(12) 0.0543(14) -0.0071(9) 0.0030(10) 0.0023(10)
N2 0.0283(12) 0.0420(14) 0.0704(16) 0.0012(10) 0.0000(11) 0.0059(12)
N3 0.0267(12) 0.0332(12) 0.0651(16) -0.0091(10) 0.0086(11) -0.0048(11)
O1 0.0332(10) 0.0229(9) 0.0571(11) -0.0051(7) 0.0052(8) -0.0026(8)
O2 0.0462(11) 0.0250(9) 0.0518(11) -0.0040(8) -0.0012(8) 0.0092(8)
O3 0.0264(10) 0.0443(11) 0.0617(12) -0.0004(8) 0.0071(8) -0.0051(9)
S1 0.0251(4) 0.0196(3) 0.0417(4) -0.0026(2) 0.0042(2) 0.0009(2)

loop_
_atom_type_symbol
_atom_type_description
_atom_type_scat_dispersion_real
_atom_type_scat_dispersion_imag
_atom_type_scat_source
C C 0.0033 0.0016 'International Tables Vol C Tables 4.2.6.8 and 6.1.1.4'
H H 0.0000 0.0000 'International Tables Vol C Tables 4.2.6.8 and 6.1.1.4'
O O 0.0106 0.0060 'International Tables Vol C Tables 4.2.6.8 and 6.1.1.4'
N N 0.0061 0.0033 'International Tables Vol C Tables 4.2.6.8 and 6.1.1.4'
S S 0.1246 0.1234 'International Tables Vol C Tables 4.2.6.8 and 6.1.1.4'
Cl Cl 0.1484 0.1585 'International Tables Vol C Tables 4.2.6.8 and 6.1.1.4'

loop_
_geom_angle_atom_site_label_1
_geom_angle_atom_site_label_2
_geom_angle_atom_site_label_3
_geom_angle
C2 C1 S1 112.25(18)
C2 C1 H1A 109.2
S1 C1 H1A 109.2
C2 C1 H1B 109.2
S1 C1 H1B 109.2
H1A C1 H1B 107.9
C7 C2 C3 118.1(3)
C7 C2 C1 120.3(3)
C3 C2 C1 121.6(3)
C4 C3 C2 120.7(3)
C4 C3 H3 119.7
C2 C3 H3 119.7
C5 C4 C3 120.0(3)
C5 C4 Cl1 120.9(3)
C3 C4 Cl1 119.0(3)
C6 C5 C4 119.2(3)
C6 C5 Cl2 119.2(3)
C4 C5 Cl2 121.6(3)
C7 C6 C5 120.5(4)
C7 C6 H6 119.7
C5 C6 H6 119.7
C6 C7 C2 121.4(3)
C6 C7 H7 119.3
C2 C7 H7 119.3
N2 C8 N3 111.8(3)
N2 C8 H3M 124(3)
N3 C8 H3M 124(3)
N1 C10 N3 106.9(3)
N1 C10 H2M 128(3)
N3 C10 H2M 126(3)
C10 N1 N2 111.6(2)
C10 N1 H1M 123(3)
N2 N1 H1M 125(3)
C8 N2 N1 103.0(2)
C10 N3 C8 106.8(2)
C10 N3 H4M 131(3)
C8 N3 H4M 122(3)
O3 S1 O1 112.59(11)
O3 S1 O2 113.48(12)
O1 S1 O2 111.99(11)
O3 S1 C1 107.50(13)
O1 S1 C1 104.86(12)
O2 S1 C1 105.69(13)

loop_
_geom_bond_atom_site_label_1
_geom_bond_atom_site_label_2
_geom_bond_distance
C1 C2 1.500(4)
C1 S1 1.790(3)
C1 H1A 0.9700
C1 H1B 0.9700
C2 C7 1.374(4)
C2 C3 1.388(4)
C3 C4 1.387(5)
C3 H3 0.9300
C4 C5 1.378(6)
C4 Cl1 1.721(3)
C5 C6 1.373(6)
C5 Cl2 1.732(3)
C6 C7 1.371(5)
C6 H6 0.9300
C7 H7 0.9300
C8 N2 1.289(4)
C8 N3 1.332(4)
C8 H3M 0.84(4)
C10 N1 1.288(4)
C10 N3 1.314(4)
C10 H2M 0.86(4)
N1 N2 1.360(3)
N1 H1M 0.86(4)
N3 H4M 0.79(4)
O1 S1 1.4538(17)
O2 S1 1.4550(19)
O3 S1 1.4405(19)

loop_
_geom_hbond_atom_site_label_D
_geom_hbond_atom_site_label_H
_geom_hbond_atom_site_label_A
_geom_hbond_site_symmetry_A
_geom_hbond_distance_DH
_geom_hbond_distance_HA
_geom_hbond_distance_DA
_geom_hbond_angle_DHA
N1 H1M O1 1_565 0.85(4) 1.96(4) 2.709(3) 146(4)
N3 H4M O2 1_455 0.79(4) 2.08(4) 2.768(3) 146(3)
N3 H4M O2 2_555 0.79(4) 2.54(3) 3.089(3) 128(3)

loop_
_geom_torsion_atom_site_label_1
_geom_torsion_atom_site_label_2
_geom_torsion_atom_site_label_3
_geom_torsion_atom_site_label_4
_geom_torsion
S1 C1 C2 C7 -96.9(3)
S1 C1 C2 C3 81.1(3)
C7 C2 C3 C4 0.1(5)
C1 C2 C3 C4 -177.9(3)
C2 C3 C4 C5 -1.8(5)
C2 C3 C4 Cl1 178.0(2)
C3 C4 C5 C6 2.2(5)
Cl1 C4 C5 C6 -177.7(3)
C3 C4 C5 Cl2 -177.3(3)
Cl1 C4 C5 Cl2 2.8(4)
C4 C5 C6 C7 -0.8(6)
Cl2 C5 C6 C7 178.7(3)
C5 C6 C7 C2 -0.9(6)
C3 C2 C7 C6 1.2(5)
C1 C2 C7 C6 179.3(3)
N3 C10 N1 N2 0.8(3)
N3 C8 N2 N1 0.4(3)
C10 N1 N2 C8 -0.7(3)
N1 C10 N3 C8 -0.5(3)
N2 C8 N3 C10 0.0(4)
C2 C1 S1 O3 48.8(2)
C2 C1 S1 O1 168.79(19)
C2 C1 S1 O2 -72.7(2)

loop_
_cod_related_entry_id
_cod_related_entry_database
_cod_related_entry_code
1 ChemSpider 30657350
